data_7248424
loop_
_publ_author_name
'Antoniou, Ioakeim M.'
'Ioannou, Natalia'
'Panagiotou, Nikos'
'Georgiades, Savvas N.'

_publ_section_title
;
 LED-induced Ru-photoredox Pd-catalyzed C--H arylation of
 (6-phenylpyridin-2-yl)pyrimidines and heteroaryl counterparts
;
_journal_issue 17
_journal_name_full 'RSC Advances'
_journal_page_first 12179
_journal_page_last 12191
_journal_paper_doi 10.1039/D4RA02173H
_journal_volume 14
_journal_year 2024
_chemical_formula_moiety 'C38 H28 N4 O3'
_chemical_formula_sum 'C38 H28 N4 O3'
_chemical_formula_weight 588.64
_space_group_crystal_system monoclinic
_space_group_IT_number 14
_space_group_name_Hall '-P 2ybc'
_space_group_name_H-M_alt 'P 1 21/c 1'
_atom_sites_solution_hydrogens geom
_atom_sites_solution_primary iterative
_audit_creation_date 2023-07-28
_audit_creation_method
;
Olex2 1.5
(compiled 2023.03.06 svn.rbb2c1857 for OlexSys, GUI svn.r6748)
;
_audit_update_record
;
2023-11-12 deposited with the CCDC.	2024-04-10 downloaded from the CCDC.
;
_cell_angle_alpha 90
_cell_angle_beta 98.5987(10)
_cell_angle_gamma 90
_cell_formula_units_Z 4
_cell_length_a 10.57556(11)
_cell_length_b 33.1193(3)
_cell_length_c 9.47501(10)
_cell_measurement_reflns_used 15012
_cell_measurement_temperature 149.98(16)
_cell_measurement_theta_max 77.2910
_cell_measurement_theta_min 2.6660
_cell_volume 3281.37(6)
_computing_cell_refinement 'CrysAlisPro 1.171.42.79a (Rigaku OD, 2022)'
_computing_data_collection 'CrysAlisPro 1.171.42.79a (Rigaku OD, 2022)'
_computing_data_reduction 'CrysAlisPro 1.171.42.79a (Rigaku OD, 2022)'
_computing_molecular_graphics 'Olex2 1.5 (Dolomanov et al., 2009)'
_computing_publication_material 'Olex2 1.5 (Dolomanov et al., 2009)'
_computing_structure_refinement 'SHELXL 2018/3 (Sheldrick, 2015)'
_computing_structure_solution 'olex2.solve 1.5 (Bourhis et al., 2015)'
_diffrn_ambient_environment N~2~
_diffrn_ambient_temperature 149.98(16)
_diffrn_detector 'Hybrid Pixel Array Detector'
_diffrn_detector_area_resol_mean 10.0000
_diffrn_detector_type HyPix
_diffrn_measured_fraction_theta_full 1.000
_diffrn_measured_fraction_theta_max 1.000
_diffrn_measurement_details
;
List of Runs (angles in degrees, time in seconds):

  # Type    Start    End  Width  t~exp~   \w     \q     \k     \f   Frames
#--------------------------------------------------------------------------
  1  \w     36.00  79.00   0.50    0.75    --  105.35 -99.00  60.00   86
  2  \w     45.00  70.00   0.50    0.15    --   49.97-114.00-113.00   50
  3  \w     52.00 108.00   0.50    0.75    --  105.35-114.00-113.00  112
  4  \w     48.00 101.00   0.50    0.75    --  105.35 -99.00 -60.00  106
  5  \w     35.00  64.00   0.50    0.75    --  105.35 -57.00-120.00   58
  6  \w     34.00  61.00   0.50    0.75    --  105.35 -57.00 -90.00   54
  7  \w     41.00  66.00   0.50    0.75    --  105.35 -57.00-150.00   50
  8  \w    -20.00  25.00   0.50    0.15    --   49.97 -19.00-150.00   90
  9  \w     34.00  66.00   0.50    0.75    --  105.35 -57.00  90.00   64
 10  \w     35.00  60.00   0.50    0.75    --  105.35 -57.00 120.00   50
 11  \w     73.00 102.00   0.50    0.75    --  105.35   0.00 120.00   58
 12  \w    103.00 171.00   0.50    0.75    --  105.35  19.00  90.00  136
 13  \w     74.00 107.00   0.50    0.15    --   49.97 125.00 -90.00   66
 14  \w     74.00 117.00   0.50    0.15    --   49.97 125.00-180.00   86
 15  \w     98.00 125.00   0.50    0.75    --  105.35 114.00 -22.00   54
 16  \w     78.00 118.00   0.50    0.15    --   49.97 125.00  90.00   80
 17  \w    -73.00 -38.00   0.50    0.75    -- -105.35 125.00 150.00   70
 18  \w   -110.00 -84.00   0.50    0.75    -- -105.35 125.00 150.00   52
 19  \w    -86.00 -45.00   0.50    0.15    --  -49.97 114.00 -22.00   82
 20  \w   -104.00 -38.00   0.50    0.75    -- -105.35 114.00 -22.00  132
 21  \w    -96.00 -70.00   0.50    0.75    -- -105.35  77.00 -30.00   52
 22  \w    -26.00  20.00   0.50    0.15    --  -49.97  19.00  60.00   92
 23  \w    -62.00 -37.00   0.50    0.75    -- -105.35  77.00 -30.00   50
 24  \w    -66.00 -40.00   0.50    0.75    -- -105.35  57.00 -90.00   52
 25  \w    -64.00 -38.00   0.50    0.75    -- -105.35  57.00-180.00   52
 26  \w   -154.00-123.00   0.50    0.75    -- -105.35   0.00 -60.00   62
 27  \w   -130.00 -81.00   0.50    0.75    -- -105.35-114.00-113.00   98
 28  \w   -119.00 -74.00   0.50    0.15    --  -49.97-125.00  90.00   90
;
_diffrn_measurement_device 'four-circle diffractometer'
_diffrn_measurement_device_type 'XtaLAB Synergy, Single source at home/near, HyPix'
_diffrn_measurement_method '\w scans'
_diffrn_orient_matrix_type 'CrysAlisPro convention (1999,Acta A55,543-557)'
_diffrn_orient_matrix_UB_11 0.0641069000
_diffrn_orient_matrix_UB_12 -0.0173671000
_diffrn_orient_matrix_UB_13 -0.1225287000
_diffrn_orient_matrix_UB_21 0.0001399000
_diffrn_orient_matrix_UB_22 0.0423405000
_diffrn_orient_matrix_UB_23 -0.0672970000
_diffrn_orient_matrix_UB_31 0.1326544000
_diffrn_orient_matrix_UB_32 0.0083264000
_diffrn_orient_matrix_UB_33 0.0865856000
_diffrn_radiation_monochromator mirror
_diffrn_radiation_probe x-ray
_diffrn_radiation_type 'Cu K\a'
_diffrn_radiation_wavelength 1.54184
_diffrn_reflns_av_R_equivalents 0.0333
_diffrn_reflns_av_unetI/netI 0.0303
_diffrn_reflns_Laue_measured_fraction_full 1.000
_diffrn_reflns_Laue_measured_fraction_max 1.000
_diffrn_reflns_limit_h_max 12
_diffrn_reflns_limit_h_min -10
_diffrn_reflns_limit_k_max 39
_diffrn_reflns_limit_k_min -39
_diffrn_reflns_limit_l_max 11
_diffrn_reflns_limit_l_min -11
_diffrn_reflns_number 23004
_diffrn_reflns_point_group_measured_fraction_full 1.000
_diffrn_reflns_point_group_measured_fraction_max 1.000
_diffrn_reflns_theta_full 66.996
_diffrn_reflns_theta_max 66.996
_diffrn_reflns_theta_min 2.668
_diffrn_source 'micro-focus sealed X-ray tube'
_diffrn_source_type 'PhotonJet (Cu) X-ray Source'
_exptl_absorpt_coefficient_mu 0.614
_exptl_absorpt_correction_T_max 1.00000
_exptl_absorpt_correction_T_min 0.82378
_exptl_absorpt_correction_type multi-scan
_exptl_absorpt_process_details
;
CrysAlisPro 1.171.42.79a (Rigaku Oxford Diffraction, 2022)
Empirical absorption correction using spherical harmonics,
implemented in SCALE3 ABSPACK scaling algorithm.
;
_exptl_crystal_colour 'clear white'
_exptl_crystal_colour_lustre clear
_exptl_crystal_colour_primary white
_exptl_crystal_density_diffrn 1.192
_exptl_crystal_description block
_exptl_crystal_F_000 1232
_exptl_crystal_size_max 0.12
_exptl_crystal_size_mid 0.063
_exptl_crystal_size_min 0.031
_refine_diff_density_max 0.422
_refine_diff_density_min -0.271
_refine_diff_density_rms 0.053
_refine_ls_extinction_method none
_refine_ls_goodness_of_fit_ref 1.031
_refine_ls_hydrogen_treatment constr
_refine_ls_matrix_type full
_refine_ls_number_parameters 408
_refine_ls_number_reflns 5857
_refine_ls_number_restraints 0
_refine_ls_restrained_S_all 1.031
_refine_ls_R_factor_all 0.0475
_refine_ls_R_factor_gt 0.0443
_refine_ls_shift/su_max 0.000
_refine_ls_shift/su_mean 0.000
_refine_ls_structure_factor_coef Fsqd
_refine_ls_weighting_details 'w=1/[\s^2^(Fo^2^)+(0.0777P)^2^+1.0790P] where P=(Fo^2^+2Fc^2^)/3'
_refine_ls_weighting_scheme calc
_refine_ls_wR_factor_gt 0.1296
_refine_ls_wR_factor_ref 0.1324
_reflns_Friedel_coverage 0.000
_reflns_number_gt 5286
_reflns_number_total 5857
_reflns_threshold_expression 'I > 2\s(I)'
_cod_data_source_file d4ra02173h2.cif
_cod_data_source_block ima_3bf_white_auto
_cod_database_code 7248424
_shelx_shelxl_version_number 2018/3
_chemical_oxdiff_formula 'O N C H'
_shelx_space_group_comment
;
The symmetry employed for this shelxl refinement is uniquely defined
by the following loop, which should always be used as a source of
symmetry information in preference to the above space-group names.
They are only intended as comments.
;
_shelx_estimated_absorpt_t_max 0.981
_shelx_estimated_absorpt_t_min 0.930
_olex2_refinement_description
;
1. Fixed Uiso
 At 1.2 times of:
  All C(H) groups, All N(H) groups
 At 1.5 times of:
  All C(H,H,H) groups
2.a Aromatic/amide H refined with riding coordinates:
 N11(H11), C13(H13), C14(H14), C15(H15), C16(H16), C17(H17), C22(H22),
 C23(H23), C24(H24), C27(H27), C28(H28), C29(H29), C35(H35), C36(H36), C37(H37),
  C38(H38), C39(H39), C41(H41), C42(H42), C43(H43), C44(H44), C45(H45)
2.b Idealised Me refined as rotating group:
 C7(H7A,H7B,H7C), C8(H8A,H8B,H8C)
;
_smtbx_masks_void_probe_radius 1.2
_smtbx_masks_void_truncation_radius 1.2
_olex2_submission_special_instructions 'No special instructions were received'
_oxdiff_exptl_absorpt_empirical_details
;
Empirical correction (ABSPACK) includes:
- Absorption correction using spherical harmonics
- Frame scaling
;
_oxdiff_exptl_absorpt_empirical_full_max 1.358
_oxdiff_exptl_absorpt_empirical_full_min 0.777

loop_
_space_group_symop_operation_xyz
'x, y, z'
'-x, y+1/2, -z+1/2'
'-x, -y, -z'
'x, -y-1/2, z-1/2'

loop_
_atom_site_label
_atom_site_type_symbol
_atom_site_fract_x
_atom_site_fract_y
_atom_site_fract_z
_atom_site_U_iso_or_equiv
_atom_site_adp_type
_atom_site_occupancy
_atom_site_site_symmetry_order
_atom_site_calc_flag
_atom_site_refinement_flags_posn
_atom_site_refinement_flags_adp
_atom_site_refinement_flags_occupancy
_atom_site_disorder_assembly
_atom_site_disorder_group
N1 N 0.25256(16) 0.25199(5) 0.73381(17) 0.0462(4) Uani 1 1 d . . . . .
C2 C 0.34995(18) 0.27106(5) 0.81149(19) 0.0428(4) Uani 1 1 d . . . . .
N3 N 0.39342(14) 0.30770(4) 0.79134(15) 0.0405(3) Uani 1 1 d . . . . .
C4 C 0.33154(16) 0.32776(5) 0.67783(17) 0.0353(3) Uani 1 1 d . . . . .
C5 C 0.22667(17) 0.31145(5) 0.59078(18) 0.0365(3) Uani 1 1 d . . . . .
C6 C 0.18944(18) 0.27245(5) 0.62331(19) 0.0416(4) Uani 1 1 d . . . . .
O7 O 0.40698(15) 0.24888(4) 0.92204(15) 0.0559(3) Uani 1 1 d . . . . .
C7 C 0.0773(2) 0.25177(6) 0.5374(2) 0.0515(5) Uani 1 1 d . . . . .
H7A H 0.105571 0.237639 0.456705 0.077 Uiso 1 1 calc R U . . .
H7B H 0.012487 0.271894 0.501486 0.077 Uiso 1 1 calc R U . . .
H7C H 0.040718 0.232272 0.597714 0.077 Uiso 1 1 calc R U . . .
C8 C 0.5120(2) 0.26718(7) 1.0137(2) 0.0601(5) Uani 1 1 d . . . . .
H8A H 0.576991 0.275915 0.956572 0.090 Uiso 1 1 calc R U . . .
H8B H 0.549451 0.247514 1.085200 0.090 Uiso 1 1 calc R U . . .
H8C H 0.481065 0.290605 1.061739 0.090 Uiso 1 1 calc R U . . .
C9 C 0.14886(16) 0.33705(5) 0.47748(17) 0.0351(3) Uani 1 1 d . . . . .
O10 O 0.07876(12) 0.36333(4) 0.51350(13) 0.0421(3) Uani 1 1 d . . . . .
N11 N 0.16281(14) 0.32855(4) 0.34077(15) 0.0367(3) Uani 1 1 d . . . . .
H11 H 0.193282 0.304567 0.324163 0.044 Uiso 1 1 calc R U . . .
C12 C 0.13295(15) 0.35463(5) 0.22230(17) 0.0351(3) Uani 1 1 d . . . . .
C13 C 0.19913(18) 0.34871(6) 0.1075(2) 0.0451(4) Uani 1 1 d . . . . .
H13 H 0.258963 0.327242 0.109747 0.054 Uiso 1 1 calc R U . . .
C14 C 0.1779(2) 0.37404(7) -0.0098(2) 0.0536(5) Uani 1 1 d . . . . .
H14 H 0.221398 0.369365 -0.089034 0.064 Uiso 1 1 calc R U . . .
C15 C 0.0942(2) 0.40601(6) -0.0124(2) 0.0551(5) Uani 1 1 d . . . . .
H15 H 0.081332 0.423779 -0.091986 0.066 Uiso 1 1 calc R U . . .
C16 C 0.0297(2) 0.41189(7) 0.1009(2) 0.0547(5) Uani 1 1 d . . . . .
H16 H -0.027359 0.434076 0.099616 0.066 Uiso 1 1 calc R U . . .
C17 C 0.04618(18) 0.38602(6) 0.21786(19) 0.0444(4) Uani 1 1 d . . . . .
H17 H -0.001736 0.389881 0.293973 0.053 Uiso 1 1 calc R U . . .
C19 C 0.38272(15) 0.36869(5) 0.65264(17) 0.0337(3) Uani 1 1 d . . . . .
N20 N 0.37605(13) 0.37947(4) 0.51537(14) 0.0333(3) Uani 1 1 d . . . . .
C21 C 0.42338(14) 0.41560(5) 0.48660(16) 0.0310(3) Uani 1 1 d . . . . .
C22 C 0.47391(15) 0.44220(5) 0.59417(17) 0.0337(3) Uani 1 1 d . . . . .
H22 H 0.504279 0.467984 0.570793 0.040 Uiso 1 1 calc R U . . .
C23 C 0.47949(16) 0.43080(5) 0.73510(17) 0.0372(3) Uani 1 1 d . . . . .
H23 H 0.513596 0.448608 0.809789 0.045 Uiso 1 1 calc R U . . .
C24 C 0.43473(16) 0.39307(5) 0.76597(17) 0.0369(3) Uani 1 1 d . . . . .
H24 H 0.439397 0.384086 0.861826 0.044 Uiso 1 1 calc R U . . .
O25 O 0.46172(11) 0.43034(3) 0.10766(11) 0.0369(3) Uani 1 1 d . . . . .
C26 C 0.37965(15) 0.46128(5) 0.12515(17) 0.0343(3) Uani 1 1 d . . . . .
C27 C 0.33503(17) 0.48910(5) 0.02095(18) 0.0395(4) Uani 1 1 d . . . . .
H27 H 0.357983 0.488101 -0.072171 0.047 Uiso 1 1 calc R U . . .
C28 C 0.25487(17) 0.51845(5) 0.06110(19) 0.0416(4) Uani 1 1 d . . . . .
H28 H 0.222339 0.538653 -0.005793 0.050 Uiso 1 1 calc R U . . .
C29 C 0.22054(16) 0.51915(5) 0.19740(18) 0.0389(4) Uani 1 1 d . . . . .
H29 H 0.164870 0.539876 0.220204 0.047 Uiso 1 1 calc R U . . .
C30 C 0.26437(15) 0.49076(5) 0.30156(17) 0.0347(3) Uani 1 1 d . . . . .
C31 C 0.34844(15) 0.46082(5) 0.26325(16) 0.0325(3) Uani 1 1 d . . . . .
C32 C 0.41846(15) 0.42694(5) 0.33416(16) 0.0325(3) Uani 1 1 d . . . . .
C33 C 0.48453(16) 0.40984(5) 0.23596(17) 0.0347(3) Uani 1 1 d . . . . .
C34 C 0.57869(16) 0.37724(5) 0.23803(18) 0.0377(4) Uani 1 1 d . . . . .
C35 C 0.5970(2) 0.34806(7) 0.3446(2) 0.0656(6) Uani 1 1 d . . . . .
H35 H 0.544461 0.348070 0.417641 0.079 Uiso 1 1 calc R U . . .
C36 C 0.6910(3) 0.31906(8) 0.3451(3) 0.0751(8) Uani 1 1 d . . . . .
H36 H 0.703055 0.299588 0.419576 0.090 Uiso 1 1 calc R U . . .
C37 C 0.7671(2) 0.31789(7) 0.2400(2) 0.0552(5) Uani 1 1 d . . . . .
H37 H 0.832944 0.298254 0.242656 0.066 Uiso 1 1 calc R U . . .
C38 C 0.74691(19) 0.34552(6) 0.1308(2) 0.0509(4) Uani 1 1 d . . . . .
H38 H 0.797038 0.344342 0.055650 0.061 Uiso 1 1 calc R U . . .
C39 C 0.65407(18) 0.37507(6) 0.12934(19) 0.0435(4) Uani 1 1 d . . . . .
H39 H 0.641570 0.394085 0.053462 0.052 Uiso 1 1 calc R U . . .
C40 C 0.22005(15) 0.49257(5) 0.44291(17) 0.0346(3) Uani 1 1 d . . . . .
C41 C 0.22774(16) 0.52835(5) 0.52183(19) 0.0392(4) Uani 1 1 d . . . . .
H41 H 0.265721 0.551632 0.487264 0.047 Uiso 1 1 calc R U . . .
C42 C 0.18029(17) 0.53003(6) 0.6501(2) 0.0439(4) Uani 1 1 d . . . . .
H42 H 0.187280 0.554312 0.704081 0.053 Uiso 1 1 calc R U . . .
C43 C 0.12258(17) 0.49644(6) 0.70016(19) 0.0438(4) Uani 1 1 d . . . . .
H43 H 0.088695 0.497852 0.787397 0.053 Uiso 1 1 calc R U . . .
C44 C 0.11442(16) 0.46080(6) 0.62275(18) 0.0409(4) Uani 1 1 d . . . . .
H44 H 0.075315 0.437704 0.657126 0.049 Uiso 1 1 calc R U . . .
C45 C 0.16318(16) 0.45887(5) 0.49554(18) 0.0369(3) Uani 1 1 d . . . . .
H45 H 0.157917 0.434292 0.443285 0.044 Uiso 1 1 calc R U . . .

loop_
_atom_site_aniso_label
_atom_site_aniso_U_11
_atom_site_aniso_U_22
_atom_site_aniso_U_33
_atom_site_aniso_U_23
_atom_site_aniso_U_13
_atom_site_aniso_U_12
N1 0.0602(9) 0.0347(8) 0.0464(8) 0.0062(6) 0.0162(7) -0.0063(7)
C2 0.0541(10) 0.0363(9) 0.0405(9) 0.0065(7) 0.0151(8) -0.0038(8)
N3 0.0500(8) 0.0356(7) 0.0380(7) 0.0041(6) 0.0137(6) -0.0026(6)
C4 0.0460(9) 0.0311(8) 0.0319(8) -0.0007(6) 0.0158(7) -0.0027(7)
C5 0.0465(9) 0.0296(8) 0.0364(8) -0.0016(6) 0.0161(7) -0.0030(7)
C6 0.0520(10) 0.0322(8) 0.0435(9) -0.0020(7) 0.0173(8) -0.0057(7)
O7 0.0708(9) 0.0451(7) 0.0515(8) 0.0169(6) 0.0081(7) -0.0047(6)
C7 0.0607(12) 0.0376(9) 0.0568(11) 0.0011(8) 0.0112(9) -0.0131(8)
C8 0.0661(13) 0.0601(13) 0.0516(12) 0.0147(10) 0.0004(10) -0.0010(10)
C9 0.0411(8) 0.0276(8) 0.0388(8) -0.0041(6) 0.0127(7) -0.0068(6)
O10 0.0498(7) 0.0364(6) 0.0431(6) -0.0035(5) 0.0172(5) 0.0009(5)
N11 0.0467(8) 0.0274(6) 0.0371(7) -0.0046(5) 0.0101(6) 0.0000(6)
C12 0.0388(8) 0.0306(8) 0.0356(8) -0.0047(6) 0.0041(6) -0.0060(6)
C13 0.0503(10) 0.0439(10) 0.0430(9) -0.0021(8) 0.0136(8) 0.0030(8)
C14 0.0580(11) 0.0621(13) 0.0438(10) 0.0016(9) 0.0175(9) -0.0036(9)
C15 0.0679(13) 0.0504(11) 0.0453(10) 0.0084(9) 0.0026(9) -0.0038(10)
C16 0.0628(12) 0.0503(11) 0.0490(11) 0.0012(9) 0.0023(9) 0.0140(9)
C17 0.0463(9) 0.0478(10) 0.0392(9) -0.0040(8) 0.0067(7) 0.0050(8)
C19 0.0389(8) 0.0312(8) 0.0327(8) 0.0011(6) 0.0111(6) -0.0019(6)
N20 0.0392(7) 0.0302(7) 0.0320(7) -0.0013(5) 0.0103(5) -0.0040(5)
C21 0.0343(8) 0.0287(7) 0.0314(8) -0.0002(6) 0.0092(6) -0.0015(6)
C22 0.0370(8) 0.0293(8) 0.0356(8) -0.0011(6) 0.0082(6) -0.0046(6)
C23 0.0416(9) 0.0369(8) 0.0333(8) -0.0064(6) 0.0066(6) -0.0055(7)
C24 0.0439(9) 0.0389(9) 0.0288(8) 0.0005(6) 0.0084(6) -0.0037(7)
O25 0.0468(6) 0.0351(6) 0.0302(5) 0.0011(4) 0.0102(5) -0.0003(5)
C26 0.0392(8) 0.0318(8) 0.0325(8) -0.0019(6) 0.0070(6) -0.0055(6)
C27 0.0461(9) 0.0405(9) 0.0320(8) 0.0021(7) 0.0065(7) -0.0055(7)
C28 0.0474(9) 0.0369(9) 0.0391(9) 0.0061(7) 0.0016(7) -0.0018(7)
C29 0.0412(9) 0.0324(8) 0.0430(9) 0.0001(7) 0.0061(7) 0.0000(7)
C30 0.0365(8) 0.0309(8) 0.0366(8) -0.0018(6) 0.0057(6) -0.0068(6)
C31 0.0368(8) 0.0283(7) 0.0326(8) -0.0009(6) 0.0056(6) -0.0081(6)
C32 0.0381(8) 0.0274(7) 0.0329(8) -0.0014(6) 0.0080(6) -0.0058(6)
C33 0.0428(8) 0.0323(8) 0.0297(7) 0.0011(6) 0.0075(6) -0.0050(7)
C34 0.0453(9) 0.0346(8) 0.0346(8) -0.0031(6) 0.0105(7) -0.0014(7)
C35 0.0881(16) 0.0638(13) 0.0530(12) 0.0190(10) 0.0372(11) 0.0313(12)
C36 0.1000(19) 0.0720(15) 0.0605(13) 0.0261(12) 0.0355(13) 0.0405(14)
C37 0.0608(12) 0.0498(11) 0.0578(12) 0.0007(9) 0.0173(10) 0.0164(9)
C38 0.0534(11) 0.0543(11) 0.0490(10) -0.0025(9) 0.0209(8) 0.0058(9)
C39 0.0501(10) 0.0427(9) 0.0394(9) 0.0014(7) 0.0116(7) 0.0002(8)
C40 0.0327(8) 0.0342(8) 0.0370(8) -0.0015(6) 0.0049(6) -0.0002(6)
C41 0.0383(8) 0.0345(8) 0.0455(9) -0.0028(7) 0.0090(7) -0.0013(7)
C42 0.0456(9) 0.0418(9) 0.0456(10) -0.0114(8) 0.0109(8) 0.0015(7)
C43 0.0422(9) 0.0529(11) 0.0380(9) -0.0036(8) 0.0116(7) 0.0006(8)
C44 0.0390(9) 0.0453(10) 0.0394(9) 0.0028(7) 0.0095(7) -0.0039(7)
C45 0.0390(8) 0.0341(8) 0.0379(8) -0.0013(6) 0.0066(7) -0.0018(6)

loop_
_atom_type_symbol
_atom_type_description
_atom_type_scat_dispersion_real
_atom_type_scat_dispersion_imag
_atom_type_scat_source
C C 0.0181 0.0091 'International Tables Vol C Tables 4.2.6.8 and 6.1.1.4'
H H 0.0000 0.0000 'International Tables Vol C Tables 4.2.6.8 and 6.1.1.4'
N N 0.0311 0.0180 'International Tables Vol C Tables 4.2.6.8 and 6.1.1.4'
O O 0.0492 0.0322 'International Tables Vol C Tables 4.2.6.8 and 6.1.1.4'

loop_
_geom_angle_atom_site_label_1
_geom_angle_atom_site_label_2
_geom_angle_atom_site_label_3
_geom_angle
_geom_angle_site_symmetry_1
_geom_angle_site_symmetry_3
_geom_angle_publ_flag
C2 N1 C6 116.50(15) . . ?
N1 C2 O7 112.99(15) . . ?
N3 C2 N1 127.76(17) . . ?
N3 C2 O7 119.25(16) . . ?
C2 N3 C4 115.47(15) . . ?
N3 C4 C5 122.12(15) . . ?
N3 C4 C19 115.54(14) . . ?
C5 C4 C19 122.34(15) . . ?
C4 C5 C6 117.04(16) . . ?
C4 C5 C9 120.36(14) . . ?
C6 C5 C9 122.24(15) . . ?
N1 C6 C5 121.07(16) . . ?
N1 C6 C7 117.06(15) . . ?
C5 C6 C7 121.87(17) . . ?
C2 O7 C8 117.10(15) . . ?
C6 C7 H7A 109.5 . . ?
C6 C7 H7B 109.5 . . ?
C6 C7 H7C 109.5 . . ?
H7A C7 H7B 109.5 . . ?
H7A C7 H7C 109.5 . . ?
H7B C7 H7C 109.5 . . ?
O7 C8 H8A 109.5 . . ?
O7 C8 H8B 109.5 . . ?
O7 C8 H8C 109.5 . . ?
H8A C8 H8B 109.5 . . ?
H8A C8 H8C 109.5 . . ?
H8B C8 H8C 109.5 . . ?
O10 C9 C5 119.26(14) . . ?
O10 C9 N11 124.83(16) . . ?
N11 C9 C5 115.90(14) . . ?
C9 N11 H11 117.0 . . ?
C9 N11 C12 126.04(14) . . ?
C12 N11 H11 117.0 . . ?
C13 C12 N11 117.08(15) . . ?
C17 C12 N11 123.49(15) . . ?
C17 C12 C13 119.39(16) . . ?
C12 C13 H13 119.9 . . ?
C14 C13 C12 120.13(18) . . ?
C14 C13 H13 119.9 . . ?
C13 C14 H14 119.8 . . ?
C15 C14 C13 120.45(19) . . ?
C15 C14 H14 119.8 . . ?
C14 C15 H15 120.4 . . ?
C16 C15 C14 119.27(19) . . ?
C16 C15 H15 120.4 . . ?
C15 C16 H16 119.3 . . ?
C15 C16 C17 121.31(19) . . ?
C17 C16 H16 119.3 . . ?
C12 C17 C16 119.38(17) . . ?
C12 C17 H17 120.3 . . ?
C16 C17 H17 120.3 . . ?
N20 C19 C4 115.43(14) . . ?
N20 C19 C24 123.54(14) . . ?
C24 C19 C4 121.02(14) . . ?
C19 N20 C21 117.89(13) . . ?
N20 C21 C22 122.02(14) . . ?
N20 C21 C32 117.61(13) . . ?
C22 C21 C32 120.37(14) . . ?
C21 C22 H22 120.3 . . ?
C23 C22 C21 119.42(14) . . ?
C23 C22 H22 120.3 . . ?
C22 C23 H23 120.5 . . ?
C22 C23 C24 119.04(15) . . ?
C24 C23 H23 120.5 . . ?
C19 C24 H24 121.0 . . ?
C23 C24 C19 118.03(15) . . ?
C23 C24 H24 121.0 . . ?
C26 O25 C33 106.96(12) . . ?
O25 C26 C27 124.61(15) . . ?
O25 C26 C31 110.38(13) . . ?
C27 C26 C31 125.01(16) . . ?
C26 C27 H27 122.2 . . ?
C28 C27 C26 115.54(15) . . ?
C28 C27 H27 122.2 . . ?
C27 C28 H28 119.2 . . ?
C27 C28 C29 121.55(16) . . ?
C29 C28 H28 119.2 . . ?
C28 C29 H29 118.6 . . ?
C30 C29 C28 122.75(16) . . ?
C30 C29 H29 118.6 . . ?
C29 C30 C31 116.56(15) . . ?
C29 C30 C40 119.72(15) . . ?
C31 C30 C40 123.71(14) . . ?
C26 C31 C30 118.58(14) . . ?
C26 C31 C32 105.44(14) . . ?
C30 C31 C32 135.98(15) . . ?
C31 C32 C21 125.90(14) . . ?
C33 C32 C21 127.56(15) . . ?
C33 C32 C31 106.40(14) . . ?
O25 C33 C34 113.72(13) . . ?
C32 C33 O25 110.82(14) . . ?
C32 C33 C34 135.30(15) . . ?
C35 C34 C33 122.80(16) . . ?
C35 C34 C39 117.88(17) . . ?
C39 C34 C33 119.31(15) . . ?
C34 C35 H35 119.7 . . ?
C36 C35 C34 120.52(19) . . ?
C36 C35 H35 119.7 . . ?
C35 C36 H36 119.4 . . ?
C37 C36 C35 121.1(2) . . ?
C37 C36 H36 119.4 . . ?
C36 C37 H37 120.5 . . ?
C36 C37 C38 119.06(19) . . ?
C38 C37 H37 120.5 . . ?
C37 C38 H38 119.7 . . ?
C37 C38 C39 120.58(18) . . ?
C39 C38 H38 119.7 . . ?
C34 C39 H39 119.6 . . ?
C38 C39 C34 120.75(17) . . ?
C38 C39 H39 119.6 . . ?
C41 C40 C30 121.07(15) . . ?
C45 C40 C30 120.08(14) . . ?
C45 C40 C41 118.75(15) . . ?
C40 C41 H41 119.8 . . ?
C42 C41 C40 120.30(16) . . ?
C42 C41 H41 119.8 . . ?
C41 C42 H42 119.9 . . ?
C41 C42 C43 120.28(16) . . ?
C43 C42 H42 119.9 . . ?
C42 C43 H43 120.1 . . ?
C44 C43 C42 119.89(16) . . ?
C44 C43 H43 120.1 . . ?
C43 C44 H44 120.0 . . ?
C45 C44 C43 119.96(16) . . ?
C45 C44 H44 120.0 . . ?
C40 C45 H45 119.6 . . ?
C44 C45 C40 120.79(16) . . ?
C44 C45 H45 119.6 . . ?

loop_
_geom_bond_atom_site_label_1
_geom_bond_atom_site_label_2
_geom_bond_distance
_geom_bond_site_symmetry_2
_geom_bond_publ_flag
N1 C2 1.332(3) . ?
N1 C6 1.338(2) . ?
C2 N3 1.321(2) . ?
C2 O7 1.346(2) . ?
N3 C4 1.348(2) . ?
C4 C5 1.389(2) . ?
C4 C19 1.492(2) . ?
C5 C6 1.398(2) . ?
C5 C9 1.511(2) . ?
C6 C7 1.500(3) . ?
O7 C8 1.437(3) . ?
C7 H7A 0.9800 . ?
C7 H7B 0.9800 . ?
C7 H7C 0.9800 . ?
C8 H8A 0.9800 . ?
C8 H8B 0.9800 . ?
C8 H8C 0.9800 . ?
C9 O10 1.225(2) . ?
C9 N11 1.355(2) . ?
N11 H11 0.8800 . ?
N11 C12 1.414(2) . ?
C12 C13 1.392(2) . ?
C12 C17 1.383(2) . ?
C13 H13 0.9500 . ?
C13 C14 1.384(3) . ?
C14 H14 0.9500 . ?
C14 C15 1.378(3) . ?
C15 H15 0.9500 . ?
C15 C16 1.369(3) . ?
C16 H16 0.9500 . ?
C16 C17 1.391(3) . ?
C17 H17 0.9500 . ?
C19 N20 1.340(2) . ?
C19 C24 1.390(2) . ?
N20 C21 1.341(2) . ?
C21 C22 1.392(2) . ?
C21 C32 1.486(2) . ?
C22 H22 0.9500 . ?
C22 C23 1.380(2) . ?
C23 H23 0.9500 . ?
C23 C24 1.383(2) . ?
C24 H24 0.9500 . ?
O25 C26 1.369(2) . ?
O25 C33 1.3817(19) . ?
C26 C27 1.381(2) . ?
C26 C31 1.397(2) . ?
C27 H27 0.9500 . ?
C27 C28 1.380(3) . ?
C28 H28 0.9500 . ?
C28 C29 1.393(3) . ?
C29 H29 0.9500 . ?
C29 C30 1.391(2) . ?
C30 C31 1.415(2) . ?
C30 C40 1.485(2) . ?
C31 C32 1.453(2) . ?
C32 C33 1.367(2) . ?
C33 C34 1.467(2) . ?
C34 C35 1.390(3) . ?
C34 C39 1.395(2) . ?
C35 H35 0.9500 . ?
C35 C36 1.382(3) . ?
C36 H36 0.9500 . ?
C36 C37 1.372(3) . ?
C37 H37 0.9500 . ?
C37 C38 1.374(3) . ?
C38 H38 0.9500 . ?
C38 C39 1.385(3) . ?
C39 H39 0.9500 . ?
C40 C41 1.397(2) . ?
C40 C45 1.395(2) . ?
C41 H41 0.9500 . ?
C41 C42 1.384(3) . ?
C42 H42 0.9500 . ?
C42 C43 1.386(3) . ?
C43 H43 0.9500 . ?
C43 C44 1.386(3) . ?
C44 H44 0.9500 . ?
C44 C45 1.381(2) . ?
C45 H45 0.9500 . ?

loop_
_geom_torsion_atom_site_label_1
_geom_torsion_atom_site_label_2
_geom_torsion_atom_site_label_3
_geom_torsion_atom_site_label_4
_geom_torsion
_geom_torsion_site_symmetry_1
_geom_torsion_site_symmetry_2
_geom_torsion_site_symmetry_3
_geom_torsion_site_symmetry_4
_geom_torsion_publ_flag
N1 C2 N3 C4 -0.4(3) . . . . ?
N1 C2 O7 C8 -178.99(18) . . . . ?
C2 N1 C6 C5 1.3(3) . . . . ?
C2 N1 C6 C7 -178.37(17) . . . . ?
C2 N3 C4 C5 2.0(2) . . . . ?
C2 N3 C4 C19 -178.41(15) . . . . ?
N3 C2 O7 C8 1.0(3) . . . . ?
N3 C4 C5 C6 -1.8(2) . . . . ?
N3 C4 C5 C9 171.41(15) . . . . ?
N3 C4 C19 N20 145.24(15) . . . . ?
N3 C4 C19 C24 -34.0(2) . . . . ?
C4 C5 C6 N1 0.1(3) . . . . ?
C4 C5 C6 C7 179.73(16) . . . . ?
C4 C5 C9 O10 -72.5(2) . . . . ?
C4 C5 C9 N11 107.73(17) . . . . ?
C4 C19 N20 C21 -178.52(14) . . . . ?
C4 C19 C24 C23 -179.49(15) . . . . ?
C5 C4 C19 N20 -35.1(2) . . . . ?
C5 C4 C19 C24 145.68(17) . . . . ?
C5 C9 N11 C12 -159.81(14) . . . . ?
C6 N1 C2 N3 -1.2(3) . . . . ?
C6 N1 C2 O7 178.81(16) . . . . ?
C6 C5 C9 O10 100.34(19) . . . . ?
C6 C5 C9 N11 -79.4(2) . . . . ?
O7 C2 N3 C4 179.58(16) . . . . ?
C9 C5 C6 N1 -172.99(16) . . . . ?
C9 C5 C6 C7 6.6(3) . . . . ?
C9 N11 C12 C13 154.05(16) . . . . ?
C9 N11 C12 C17 -23.5(2) . . . . ?
O10 C9 N11 C12 20.5(3) . . . . ?
N11 C12 C13 C14 -177.73(16) . . . . ?
N11 C12 C17 C16 175.42(17) . . . . ?
C12 C13 C14 C15 1.9(3) . . . . ?
C13 C12 C17 C16 -2.1(3) . . . . ?
C13 C14 C15 C16 -1.6(3) . . . . ?
C14 C15 C16 C17 -0.6(3) . . . . ?
C15 C16 C17 C12 2.5(3) . . . . ?
C17 C12 C13 C14 -0.1(3) . . . . ?
C19 C4 C5 C6 178.58(15) . . . . ?
C19 C4 C5 C9 -8.2(2) . . . . ?
C19 N20 C21 C22 -2.4(2) . . . . ?
C19 N20 C21 C32 178.59(14) . . . . ?
N20 C19 C24 C23 1.4(3) . . . . ?
N20 C21 C22 C23 2.1(2) . . . . ?
N20 C21 C32 C31 117.53(17) . . . . ?
N20 C21 C32 C33 -67.4(2) . . . . ?
C21 C22 C23 C24 0.1(2) . . . . ?
C21 C32 C33 O25 -175.82(14) . . . . ?
C21 C32 C33 C34 -0.9(3) . . . . ?
C22 C21 C32 C31 -61.5(2) . . . . ?
C22 C21 C32 C33 113.53(19) . . . . ?
C22 C23 C24 C19 -1.7(2) . . . . ?
C24 C19 N20 C21 0.6(2) . . . . ?
O25 C26 C27 C28 -178.76(15) . . . . ?
O25 C26 C31 C30 179.87(13) . . . . ?
O25 C26 C31 C32 0.40(17) . . . . ?
O25 C33 C34 C35 -166.99(19) . . . . ?
O25 C33 C34 C39 13.2(2) . . . . ?
C26 O25 C33 C32 0.25(17) . . . . ?
C26 O25 C33 C34 -175.88(13) . . . . ?
C26 C27 C28 C29 -1.0(2) . . . . ?
C26 C31 C32 C21 175.67(14) . . . . ?
C26 C31 C32 C33 -0.24(17) . . . . ?
C27 C26 C31 C30 0.3(2) . . . . ?
C27 C26 C31 C32 -179.16(15) . . . . ?
C27 C28 C29 C30 0.2(3) . . . . ?
C28 C29 C30 C31 0.9(2) . . . . ?
C28 C29 C30 C40 -177.86(15) . . . . ?
C29 C30 C31 C26 -1.1(2) . . . . ?
C29 C30 C31 C32 178.18(16) . . . . ?
C29 C30 C40 C41 -51.5(2) . . . . ?
C29 C30 C40 C45 124.91(17) . . . . ?
C30 C31 C32 C21 -3.7(3) . . . . ?
C30 C31 C32 C33 -179.57(17) . . . . ?
C30 C40 C41 C42 176.83(15) . . . . ?
C30 C40 C45 C44 -176.03(15) . . . . ?
C31 C26 C27 C28 0.7(2) . . . . ?
C31 C30 C40 C41 129.87(17) . . . . ?
C31 C30 C40 C45 -53.7(2) . . . . ?
C31 C32 C33 O25 0.00(17) . . . . ?
C31 C32 C33 C34 174.95(18) . . . . ?
C32 C21 C22 C23 -178.94(15) . . . . ?
C32 C33 C34 C35 18.2(3) . . . . ?
C32 C33 C34 C39 -161.65(18) . . . . ?
C33 O25 C26 C27 179.16(15) . . . . ?
C33 O25 C26 C31 -0.41(16) . . . . ?
C33 C34 C35 C36 -177.0(2) . . . . ?
C33 C34 C39 C38 177.73(17) . . . . ?
C34 C35 C36 C37 -1.0(5) . . . . ?
C35 C34 C39 C38 -2.1(3) . . . . ?
C35 C36 C37 C38 -1.6(4) . . . . ?
C36 C37 C38 C39 2.3(4) . . . . ?
C37 C38 C39 C34 -0.4(3) . . . . ?
C39 C34 C35 C36 2.8(4) . . . . ?
C40 C30 C31 C26 177.58(14) . . . . ?
C40 C30 C31 C32 -3.2(3) . . . . ?
C40 C41 C42 C43 -1.2(3) . . . . ?
C41 C40 C45 C44 0.5(2) . . . . ?
C41 C42 C43 C44 1.2(3) . . . . ?
C42 C43 C44 C45 -0.3(3) . . . . ?
C43 C44 C45 C40 -0.5(3) . . . . ?
C45 C40 C41 C42 0.4(2) . . . . ?

loop_
_smtbx_masks_void_nr
_smtbx_masks_void_average_x
_smtbx_masks_void_average_y
_smtbx_masks_void_average_z
_smtbx_masks_void_volume
_smtbx_masks_void_count_electrons
_smtbx_masks_void_content
1 -0.190 0.250 -0.511 254.8 91.0 ?
2 0.190 0.750 -0.837 254.8 91.1 ?
